data_2011509
loop_
_publ_author_name
'Madhavi, N. N. Laxmi'
'Desiraju, Gautam R.'
'Bilton, Clair'
'Howard, Judith A.K.'
'Allen, Frank H.'

_publ_section_title
;
 Racemic 1,2-diphenylbut-3-yn-2-ol
;
_journal_issue 11
_journal_name_full 'Acta Crystallographica Section C'
_journal_page_first 1359
_journal_page_last 1360
_journal_paper_doi 10.1107/S0108270100011343
_journal_volume 56
_journal_year 2000
_chemical_formula_moiety 'C16 H14 O'
_chemical_formula_sum 'C16 H14 O'
_chemical_formula_weight 222.27
_chemical_name_systematic
;
1,2-Diphenylbut-3-yn-2-ol
;
_space_group_IT_number 81
_symmetry_cell_setting tetragonal
_symmetry_space_group_name_Hall 'P -4'
_symmetry_space_group_name_H-M 'P -4'
_audit_creation_method SHELXL-97
_cell_angle_alpha 90
_cell_angle_beta 90
_cell_angle_gamma 90
_cell_formula_units_Z 8
_cell_length_a 19.8403(4)
_cell_length_b 19.8403(4)
_cell_length_c 6.5068(2)
_cell_measurement_reflns_used 999
_cell_measurement_temperature 150
_cell_measurement_theta_max 22.42
_cell_measurement_theta_min 10.21
_cell_volume 2561.32(11)
_computing_cell_refinement SMART
_computing_data_collection 'SMART (Bruker, 1999)'
_computing_data_reduction 'SAINT (Bruker, 1999)'
_computing_molecular_graphics SHELXL97
_computing_publication_material SHELXL97
_computing_structure_refinement 'SHELXL97 (Sheldrick, 1997)'
_computing_structure_solution 'SHELXS97 (Sheldrick, 1997)'
_diffrn_ambient_temperature 150
_diffrn_detector_area_resol_mean 'not relevant'
_diffrn_measured_fraction_theta_full .937
_diffrn_measured_fraction_theta_max .937
_diffrn_measurement_device_type 'Bruker SMART CCD'
_diffrn_measurement_method '\w scans'
_diffrn_radiation_monochromator graphite
_diffrn_radiation_source 'fine-focus sealed tube'
_diffrn_radiation_type MoK\a
_diffrn_radiation_wavelength .71073
_diffrn_reflns_av_R_equivalents .024
_diffrn_reflns_av_sigmaI/netI .026
_diffrn_reflns_limit_h_max 23
_diffrn_reflns_limit_h_min -27
_diffrn_reflns_limit_k_max 25
_diffrn_reflns_limit_k_min -27
_diffrn_reflns_limit_l_max 8
_diffrn_reflns_limit_l_min -9
_diffrn_reflns_number 20665
_diffrn_reflns_theta_full 30.35
_diffrn_reflns_theta_max 30.35
_diffrn_reflns_theta_min 1.03
_exptl_absorpt_coefficient_mu .070
_exptl_absorpt_correction_T_max .979
_exptl_absorpt_correction_T_min .907
_exptl_absorpt_correction_type empirical
_exptl_absorpt_process_details '(XPREP in SHELXL97; Sheldrick, 1997)'
_exptl_crystal_colour colourless
_exptl_crystal_density_diffrn 1.153
_exptl_crystal_density_method 'not measured'
_exptl_crystal_description block
_exptl_crystal_F_000 944
_exptl_crystal_size_max .4
_exptl_crystal_size_mid .3
_exptl_crystal_size_min .3
_refine_diff_density_max .24
_refine_diff_density_min -.20
_refine_ls_extinction_method none
_refine_ls_goodness_of_fit_ref 1.024
_refine_ls_hydrogen_treatment refall
_refine_ls_matrix_type full
_refine_ls_number_parameters 419
_refine_ls_number_reflns 7018
_refine_ls_number_restraints 0
_refine_ls_restrained_S_all 1.024
_refine_ls_R_factor_all .045
_refine_ls_R_factor_gt .037
_refine_ls_shift/su_max .010
_refine_ls_shift/su_mean .001
_refine_ls_structure_factor_coef Fsqd
_refine_ls_weighting_details 'calc w = 1/[\s^2^(Fo^2^)+(0.0570P)^2^+0.1122P] where P=(Fo^2^+2Fc^2^)/3'
_refine_ls_weighting_scheme calc
_refine_ls_wR_factor_ref .092
_reflns_number_gt 6166
_reflns_number_total 7018
_reflns_threshold_expression I>2\s(I)
_cod_data_source_file gd1108.cif
_cod_data_source_block I
_cod_original_sg_symbol_H-M P-4
_cod_database_code 2011509
_cod_database_fobs_code 2011509

loop_
_symmetry_equiv_pos_as_xyz
'x, y, z'
'-x, -y, z'
'y, -x, -z'
'-y, x, -z'

loop_
_atom_site_label
_atom_site_fract_x
_atom_site_fract_y
_atom_site_fract_z
_atom_site_U_iso_or_equiv
_atom_site_adp_type
_atom_site_calc_flag
_atom_site_refinement_flags
_atom_site_occupancy
_atom_site_disorder_assembly
_atom_site_disorder_group
_atom_site_type_symbol
C1 .21822(7) .46964(7) .8364(3) .0392(3) Uani d . 1 . . C
H1 .2509(9) .5052(9) .900(3) .041(4) Uiso d . 1 . . H
C2 .16227(8) .44983(8) .9514(3) .0527(4) Uani d . 1 . . C
H2 .1552(11) .4713(11) 1.092(4) .068(6) Uiso d . 1 . . H
C3 .11804(8) .40265(9) .8754(4) .0603(6) Uani d . 1 . . C
H3 .0769(13) .3921(12) .957(4) .082(7) Uiso d . 1 . . H
O17 .41054(4) .45812(4) .46004(12) .02360(16) Uani d . 1 . . O
H17 .4465(10) .4396(10) .490(3) .050(5) Uiso d . 1 . . H
C4 .12970(8) .37424(9) .6856(4) .0602(6) Uani d . 1 . . C
H4 .0965(13) .3396(13) .637(4) .087(7) Uiso d . 1 . . H
C5 .18615(7) .39275(8) .5693(3) .0438(4) Uani d . 1 . . C
H5 .1923(10) .3747(10) .437(4) .057(6) Uiso d . 1 . . H
C6 .23112(6) .44083(6) .6444(2) .0307(3) Uani d . 1 . . C
C7 .29237(6) .46152(6) .5211(2) .0264(2) Uani d . 1 . . C
H7A .2855(8) .4480(8) .379(3) .034(4) Uiso d . 1 . . H
H7B .2982(7) .5097(7) .533(2) .020(3) Uiso d . 1 . . H
C8 .35937(5) .42824(6) .59185(17) .0217(2) Uani d . 1 . . C
C9 .35902(5) .35153(6) .56278(19) .0232(2) Uani d . 1 . . C
C10 .36906(7) .30716(6) .7265(2) .0313(3) Uani d . 1 . . C
H10 .3740(8) .3252(8) .859(3) .031(4) Uiso d . 1 . . H
C11 .37064(9) .23780(7) .6934(2) .0409(3) Uani d . 1 . . C
H11 .3786(9) .2074(9) .804(3) .044(5) Uiso d . 1 . . H
C12 .36180(8) .21190(7) .4967(3) .0401(3) Uani d . 1 . . C
H12 .3630(9) .1620(9) .475(3) .048(5) Uiso d . 1 . . H
C13 .35187(7) .25563(7) .3332(2) .0359(3) Uani d . 1 . . C
H13 .3452(9) .2384(8) .199(3) .038(4) Uiso d . 1 . . H
C14 .35057(7) .32492(7) .3653(2) .0308(3) Uani d . 1 . . C
H14 .3447(8) .3537(8) .254(3) .036(4) Uiso d . 1 . . H
C15 .37452(6) .44728(6) .80705(18) .0251(2) Uani d . 1 . . C
C16 .38816(7) .46420(7) .9763(2) .0332(3) Uani d . 1 . . C
H16 .3986(8) .4755(8) 1.111(3) .033(4) Uiso d . 1 . . H
C21 .30482(7) -.00230(7) -.2367(2) .0358(3) Uani d . 1 . . C
H21 .2763(8) -.0288(8) -.329(3) .037(4) Uiso d . 1 . . H
C22 .36896(8) .01618(8) -.3045(3) .0439(3) Uani d . 1 . . C
H22 .3829(9) -.0001(9) -.441(3) .046(5) Uiso d . 1 . . H
C23 .41138(7) .05300(8) -.1773(3) .0432(3) Uani d . 1 . . C
H23 .4542(10) .0646(10) -.224(3) .056(5) Uiso d . 1 . . H
O37 .09534(4) .01939(4) .06350(13) .02451(17) Uani d . 1 . . O
H37 .0658(9) .0468(9) .036(3) .041(5) Uiso d . 1 . . H
C24 .38938(7) .07277(7) .0143(3) .0410(3) Uani d . 1 . . C
H24 .4199(10) .0993(10) .100(3) .055(5) Uiso d . 1 . . H
C25 .32488(7) .05526(7) .0810(2) .0330(3) Uani d . 1 . . C
H25 .3062(9) .0667(9) .215(3) .044(4) Uiso d . 1 . . H
C26 .28189(6) .01699(6) -.0429(2) .0262(2) Uani d . 1 . . C
C27 .21299(6) -.00289(6) .0347(2) .0250(2) Uani d . 1 . . C
H27A .2042(7) -.0497(8) .007(2) .027(3) Uiso d . 1 . . H
H27B .2103(7) .0006(7) .185(2) .027(4) Uiso d . 1 . . H
C28 .15407(5) .04001(6) -.05373(18) .0229(2) Uani d . 1 . . C
C29 .16810(5) .11519(6) -.02152(19) .0245(2) Uani d . 1 . . C
C30 .18842(7) .15653(6) -.1831(2) .0312(3) Uani d . 1 . . C
H30 .1922(9) .1366(9) -.319(3) .045(5) Uiso d . 1 . . H
C31 .20312(8) .22435(7) -.1465(3) .0386(3) Uani d . 1 . . C
H31 .2179(8) .2499(9) -.257(3) .040(4) Uiso d . 1 . . H
C32 .19832(7) .25071(7) .0494(3) .0393(3) Uani d . 1 . . C
H32 .2059(8) .2970(9) .077(3) .037(4) Uiso d . 1 . . H
C33 .17860(7) .20979(7) .2112(2) .0366(3) Uani d . 1 . . C
H33 .1740(9) .2274(9) .356(3) .042(4) Uiso d . 1 . . H
C34 .16351(6) .14189(6) .1773(2) .0299(3) Uani d . 1 . . C
H34 .1491(7) .1125(8) .294(2) .029(4) Uiso d . 1 . . H
C35 .14079(6) .02311(6) -.27243(19) .0261(2) Uani d . 1 . . C
C36 .12443(7) .00655(7) -.4409(2) .0318(3) Uani d . 1 . . C
H36 .1118(9) -.0026(9) -.570(3) .045(5) Uiso d . 1 . . H

loop_
_atom_site_aniso_label
_atom_site_aniso_U_11
_atom_site_aniso_U_22
_atom_site_aniso_U_33
_atom_site_aniso_U_12
_atom_site_aniso_U_13
_atom_site_aniso_U_23
C1 .0340(7) .0312(7) .0525(9) .0060(5) .0141(6) .0047(6)
C2 .0443(8) .0437(8) .0702(12) .0154(7) .0275(8) .0178(8)
C3 .0329(8) .0475(9) .1004(17) .0077(7) .0215(9) .0308(10)
O17 .0221(4) .0257(4) .0230(4) -.0003(3) .0020(3) .0021(3)
C4 .0280(7) .0423(9) .1102(17) -.0083(6) -.0065(9) .0215(10)
C5 .0291(7) .0355(7) .0668(11) -.0025(5) -.0086(7) .0067(7)
C6 .0222(5) .0252(6) .0447(7) .0038(4) .0019(5) .0075(5)
C7 .0236(5) .0258(5) .0296(6) .0016(4) -.0008(4) .0023(5)
C8 .0214(5) .0232(5) .0207(5) -.0006(4) .0012(4) .0005(4)
C9 .0198(5) .0236(5) .0264(6) -.0007(4) .0015(4) -.0015(4)
C10 .0406(7) .0261(6) .0271(6) .0000(5) .0073(5) .0017(5)
C11 .0539(9) .0265(6) .0422(8) -.0010(6) .0120(7) .0068(6)
C12 .0408(7) .0254(6) .0541(9) -.0048(5) .0095(6) -.0056(6)
C13 .0349(7) .0346(7) .0382(7) -.0019(5) -.0024(5) -.0114(6)
C14 .0314(6) .0308(6) .0301(6) .0002(5) -.0044(5) -.0037(5)
C15 .0256(5) .0240(5) .0257(6) -.0004(4) .0019(4) .0015(4)
C16 .0415(7) .0335(6) .0245(6) -.0030(5) -.0003(5) -.0015(5)
C21 .0306(6) .0382(7) .0386(7) -.0012(5) -.0003(5) -.0042(6)
C22 .0372(7) .0466(8) .0479(9) -.0009(6) .0110(6) -.0019(7)
C23 .0289(7) .0375(7) .0632(10) -.0042(5) .0063(7) .0010(7)
O37 .0225(4) .0249(4) .0262(4) .0007(3) .0004(3) .0019(3)
C24 .0302(6) .0339(7) .0588(10) -.0060(5) -.0054(6) -.0029(6)
C25 .0297(6) .0298(6) .0395(7) -.0001(5) -.0036(5) -.0020(5)
C26 .0236(5) .0222(5) .0327(6) .0027(4) -.0030(5) .0031(5)
C27 .0236(5) .0233(5) .0280(6) .0009(4) -.0019(4) .0032(4)
C28 .0222(5) .0230(5) .0234(5) -.0004(4) -.0003(4) .0008(4)
C29 .0202(5) .0233(5) .0300(6) .0012(4) -.0034(4) .0010(4)
C30 .0323(6) .0276(6) .0336(7) -.0014(5) -.0009(5) .0034(5)
C31 .0389(7) .0280(6) .0490(8) -.0048(5) -.0035(6) .0097(6)
C32 .0378(7) .0230(6) .0572(9) -.0029(5) -.0124(6) -.0001(6)
C33 .0376(7) .0317(7) .0404(7) .0016(5) -.0103(6) -.0077(6)
C34 .0292(6) .0277(6) .0328(7) .0010(5) -.0044(5) -.0010(5)
C35 .0251(5) .0248(5) .0283(6) -.0012(4) .0002(4) .0018(4)
C36 .0349(6) .0350(6) .0256(6) -.0037(5) -.0012(5) .0005(5)

loop_
_atom_type_symbol
_atom_type_description
_atom_type_scat_dispersion_real
_atom_type_scat_dispersion_imag
_atom_type_scat_source
C C .0033 .0016 'International Tables Vol C Tables 4.2.6.8 and 6.1.1.4'
H H .0000 .0000 'International Tables Vol C Tables 4.2.6.8 and 6.1.1.4'
O O .0106 .0060 'International Tables Vol C Tables 4.2.6.8 and 6.1.1.4'

loop_
_geom_angle_atom_site_label_1
_geom_angle_atom_site_label_2
_geom_angle_atom_site_label_3
_geom_angle
_geom_angle_publ_flag
C2 C1 C6 120.67(16) no
C2 C1 H1 118.0(10) no
C6 C1 H1 121.3(10) no
C3 C2 C1 120.43(19) no
C3 C2 H2 121.3(13) no
C1 C2 H2 118.3(13) no
C2 C3 C4 119.59(16) no
C2 C3 H3 118.3(14) no
C4 C3 H3 122.0(14) no
C8 O17 H17 106.5(14) no
C3 C4 C5 120.76(18) no
C3 C4 H4 116.9(15) no
C5 C4 H4 122.4(15) no
C6 C5 C4 120.13(19) no
C6 C5 H5 119.8(13) no
C4 C5 H5 119.9(13) no
C5 C6 C1 118.40(13) no
C5 C6 C7 120.93(14) no
C1 C6 C7 120.66(12) no
C6 C7 C8 114.50(10) yes
C6 C7 H7A 108.5(10) no
C8 C7 H7A 106.5(10) no
C6 C7 H7B 108.8(8) no
C8 C7 H7B 107.1(8) no
H7A C7 H7B 111.4(12) no
O17 C8 C15 108.16(9) yes
O17 C8 C9 109.55(9) no
C15 C8 C9 111.75(9) no
O17 C8 C7 104.42(9) no
C15 C8 C7 110.21(9) no
C9 C8 C7 112.41(9) no
C10 C9 C14 118.67(11) no
C10 C9 C8 122.07(11) no
C14 C9 C8 119.22(10) no
C11 C10 C9 120.52(13) no
C11 C10 H10 121.0(9) no
C9 C10 H10 118.5(9) no
C12 C11 C10 120.31(14) no
C12 C11 H11 118.7(11) no
C10 C11 H11 120.9(11) no
C13 C12 C11 119.53(12) no
C13 C12 H12 120.9(11) no
C11 C12 H12 119.5(11) no
C12 C13 C14 120.38(13) no
C12 C13 H13 120.1(10) no
C14 C13 H13 119.5(10) no
C13 C14 C9 120.58(13) no
C13 C14 H14 119.4(11) no
C9 C14 H14 120.0(11) no
C16 C15 C8 177.64(13) yes
C15 C16 H16 177.4(10) no
C26 C21 C22 120.74(13) no
C26 C21 H21 120.9(10) no
C22 C21 H21 118.4(10) no
C23 C22 C21 120.17(15) no
C23 C22 H22 122.6(10) no
C21 C22 H22 117.1(10) no
C24 C23 C22 119.81(14) no
C24 C23 H23 120.8(13) no
C22 C23 H23 119.4(13) no
C28 O37 H37 105.7(12) no
C23 C24 C25 120.06(14) no
C23 C24 H24 118.2(12) no
C25 C24 H24 121.7(12) no
C24 C25 C26 121.03(14) no
C24 C25 H25 124.6(11) no
C26 C25 H25 114.3(11) no
C21 C26 C25 118.15(12) no
C21 C26 C27 121.76(11) no
C25 C26 C27 120.09(12) no
C26 C27 C28 114.42(9) yes
C26 C27 H27A 110.8(9) no
C28 C27 H27A 108.8(9) no
C26 C27 H27B 111.4(8) no
C28 C27 H27B 106.8(9) no
H27A C27 H27B 104.1(13) no
O37 C28 C35 107.30(9) yes
O37 C28 C29 110.39(9) no
C35 C28 C29 112.52(10) no
O37 C28 C27 104.74(9) no
C35 C28 C27 111.35(10) no
C29 C28 C27 110.21(9) no
C30 C29 C34 119.55(11) no
C30 C29 C28 121.51(11) no
C34 C29 C28 118.86(10) no
C29 C30 C31 119.93(13) no
C29 C30 H30 118.1(11) no
C31 C30 H30 122.0(11) no
C32 C31 C30 120.48(14) no
C32 C31 H31 122.1(11) no
C30 C31 H31 117.4(11) no
C31 C32 C33 119.92(12) no
C31 C32 H32 122.1(10) no
C33 C32 H32 117.9(10) no
C32 C33 C34 120.36(14) no
C32 C33 H33 122.1(10) no
C34 C33 H33 117.5(10) no
C33 C34 C29 119.76(13) no
C33 C34 H34 120.4(9) no
C29 C34 H34 119.9(9) no
C36 C35 C28 173.46(13) yes
C35 C36 H36 175.6(12) no

loop_
_geom_bond_atom_site_label_1
_geom_bond_atom_site_label_2
_geom_bond_site_symmetry_2
_geom_bond_distance
_geom_bond_publ_flag
C1 C2 . 1.395(2) no
C1 C6 . 1.398(2) no
C1 H1 . 1.044(18) no
C2 C3 . 1.375(3) no
C2 H2 . 1.02(2) no
C3 C4 . 1.377(3) no
C3 H3 . 1.00(3) no
O17 C8 . 1.4552(13) no
O17 H17 . .83(2) no
C4 C5 . 1.401(3) no
C4 H4 . 1.00(3) no
C5 C6 . 1.394(2) no
C5 H5 . .94(2) no
C6 C7 . 1.5129(17) no
C7 C8 . 1.5539(16) yes
C7 H7A . .975(17) no
C7 H7B . .966(14) no
C8 C15 . 1.4812(16) yes
C8 C9 . 1.5337(16) no
C9 C10 . 1.3964(17) no
C9 C14 . 1.3995(18) no
C10 C11 . 1.3931(19) no
C10 H10 . .941(18) no
C11 C12 . 1.390(2) no
C11 H11 . .950(19) no
C12 C13 . 1.387(2) no
C12 H12 . 1.000(18) no
C13 C14 . 1.3907(19) no
C13 H13 . .950(18) no
C14 H14 . .931(18) no
C15 C16 . 1.1828(18) yes
C16 H16 . .926(17) no
C21 C26 . 1.394(2) no
C21 C22 . 1.396(2) no
C21 H21 . .977(17) no
C22 C23 . 1.388(2) no
C22 H22 . .98(2) no
C23 C24 . 1.378(2) no
C23 H23 . .93(2) no
O37 C28 . 1.4516(14) no
O37 H37 . .820(18) no
C24 C25 . 1.395(2) no
C24 H24 . .98(2) no
C25 C26 . 1.3978(18) no
C25 H25 . .974(19) no
C26 C27 . 1.5100(16) no
C27 C28 . 1.5564(16) yes
C27 H27A . .961(15) no
C27 H27B . .979(15) no
C28 C35 . 1.4856(17) yes
C28 C29 . 1.5318(16) no
C29 C30 . 1.3931(18) no
C29 C34 . 1.4007(18) no
C30 C31 . 1.3971(19) no
C30 H30 . .97(2) no
C31 C32 . 1.382(2) no
C31 H31 . .930(19) no
C32 C33 . 1.385(2) no
C32 H32 . .948(17) no
C33 C34 . 1.3976(19) no
C33 H33 . 1.01(2) no
C34 H34 . .998(16) no
C35 C36 . 1.1893(18) yes
C36 H36 . .90(2) no

loop_
_geom_hbond_atom_site_label_D
_geom_hbond_atom_site_label_H
_geom_hbond_atom_site_label_A
_geom_hbond_site_symmetry_A
_geom_hbond_distance_DH
_geom_hbond_distance_HA
_geom_hbond_distance_DA
_geom_hbond_angle_DHA
_geom_hbond_publ_flag
C16 H16 O17 1_556 .93(2) 2.31(2) 3.181(2) 156.0(10) yes
C36 H36 O37 1_554 .90(2) 2.44(2) 3.2862(16) 156(2) yes
O37 H37 O37 4_555 .82(2) 2.05(2) 2.8520(10) 166(2) yes
O17 H17 O17 4_656 .83(2) 2.00(2) 2.8200(12) 169(2) yes

loop_
_cod_related_entry_id
_cod_related_entry_database
_cod_related_entry_code
1 ChemSpider 21105799
